data_7155940
loop_
_publ_author_name
'Liu, Rai-Shung'
'Sharma, Pankaj'
'Jadhav, Prakash Daulat'
'Skaria, Manisha'

_publ_section_title
;
 Stereoselective annulation between an allene, an alkene, and two
 nitrosoarenes to access bis(isoxazoliodine) derivatives
;
_journal_name_full 'Org. Biomol. Chem.'
_journal_paper_doi 10.1039/C7OB02087B
_journal_year 2017
_chemical_formula_sum 'C36 H32 N2 O3'
_chemical_formula_weight 540.63
_space_group_crystal_system triclinic
_space_group_IT_number 2
_space_group_name_Hall '-P 1'
_space_group_name_H-M_alt 'P -1'
_symmetry_space_group_name_Hall '-P 1'
_symmetry_space_group_name_H-M 'P -1'
_atom_sites_solution_hydrogens geom
_audit_creation_method SHELXL-2014/6
_audit_update_record
;
2017-03-27 deposited with the CCDC.
2017-10-25 downloaded from the CCDC.
;
_cell_angle_alpha 86.914(3)
_cell_angle_beta 73.831(3)
_cell_angle_gamma 85.494(3)
_cell_formula_units_Z 2
_cell_length_a 9.6369(10)
_cell_length_b 12.1697(13)
_cell_length_c 12.3161(12)
_cell_measurement_reflns_used 6736
_cell_measurement_temperature 99(2)
_cell_measurement_theta_max 26.4195
_cell_measurement_theta_min 2.3954
_cell_volume 1382.2(2)
_computing_cell_refinement 'SAINT V8.34A (Bruker AXS Inc., 2013)'
_computing_data_collection 'Bruker APEX2'
_computing_data_reduction 'SAINT V8.34A (Bruker AXS Inc., 2013)'
_computing_molecular_graphics 'Bruker SHELXTL'
_computing_publication_material 'Bruker SHELXTL'
_computing_structure_refinement 'SHELXL-2014/6 (Sheldrick, 2014)'
_diffrn_ambient_temperature 99(2)
_diffrn_detector_area_resol_mean 8.3333
_diffrn_measured_fraction_theta_full 0.998
_diffrn_measured_fraction_theta_max 0.996
_diffrn_measurement_device_type 'Bruker APEX-II CCD'
_diffrn_measurement_method '\f and \w scans'
_diffrn_radiation_type MoK\a
_diffrn_radiation_wavelength 0.71073
_diffrn_reflns_av_R_equivalents 0.0312
_diffrn_reflns_av_unetI/netI 0.0296
_diffrn_reflns_Laue_measured_fraction_full 0.998
_diffrn_reflns_Laue_measured_fraction_max 0.996
_diffrn_reflns_limit_h_max 12
_diffrn_reflns_limit_h_min -12
_diffrn_reflns_limit_k_max 15
_diffrn_reflns_limit_k_min -15
_diffrn_reflns_limit_l_max 15
_diffrn_reflns_limit_l_min -15
_diffrn_reflns_number 21891
_diffrn_reflns_point_group_measured_fraction_full 0.998
_diffrn_reflns_point_group_measured_fraction_max 0.996
_diffrn_reflns_theta_full 25.242
_diffrn_reflns_theta_max 26.478
_diffrn_reflns_theta_min 1.679
_exptl_absorpt_coefficient_mu 0.083
_exptl_absorpt_correction_T_max 0.9485
_exptl_absorpt_correction_T_min 0.9031
_exptl_absorpt_correction_type multi-scan
_exptl_absorpt_process_details 'SADABS V2014/4 (Bruker AXS Inc.)'
_exptl_crystal_colour colorless
_exptl_crystal_density_diffrn 1.299
_exptl_crystal_density_meas ?
_exptl_crystal_density_method 'not measured'
_exptl_crystal_description lump
_exptl_crystal_F_000 572
_exptl_crystal_size_max 0.30
_exptl_crystal_size_mid 0.25
_exptl_crystal_size_min 0.22
_refine_diff_density_max 0.300
_refine_diff_density_min -0.233
_refine_diff_density_rms 0.040
_refine_ls_extinction_method none
_refine_ls_goodness_of_fit_ref 1.038
_refine_ls_hydrogen_treatment constr
_refine_ls_matrix_type full
_refine_ls_number_parameters 371
_refine_ls_number_reflns 5689
_refine_ls_number_restraints 0
_refine_ls_restrained_S_all 1.038
_refine_ls_R_factor_all 0.0479
_refine_ls_R_factor_gt 0.0371
_refine_ls_shift/su_max 0.001
_refine_ls_shift/su_mean 0.000
_refine_ls_structure_factor_coef Fsqd
_refine_ls_weighting_details 'w=1/[\s^2^(Fo^2^)+(0.0422P)^2^+0.3639P] where P=(Fo^2^+2Fc^2^)/3'
_refine_ls_weighting_scheme calc
_refine_ls_wR_factor_gt 0.0856
_refine_ls_wR_factor_ref 0.0916
_reflns_Friedel_coverage 0.000
_reflns_number_gt 4683
_reflns_number_total 5689
_reflns_threshold_expression 'I > 2\s(I)'
_cod_data_source_file c7ob02087b2.cif
_cod_data_source_block mo_170254LT_0m_a
_cod_depositor_comments
;
The following automatic conversions were performed:

'_exptl_crystal_density_meas' value 'not measured' was changed to '?'
- the value is perceived as not measured.

Automatic conversion script
Id: cif_fix_values 4973 2017-02-22 13:04:09Z antanas 
;
_cod_database_code 7155940
_shelx_space_group_comment
;
The symmetry employed for this shelxl refinement is uniquely defined
by the following loop, which should always be used as a source of
symmetry information in preference to the above space-group names.
They are only intended as comments.
;
_shelxl_version_number 2014/6

loop_
_space_group_symop_operation_xyz
'x, y, z'
'-x, -y, -z'

loop_
_atom_site_label
_atom_site_type_symbol
_atom_site_fract_x
_atom_site_fract_y
_atom_site_fract_z
_atom_site_U_iso_or_equiv
_atom_site_adp_type
_atom_site_occupancy
_atom_site_site_symmetry_order
_atom_site_calc_flag
_atom_site_refinement_flags_posn
_atom_site_refinement_flags_adp
C1 C 0.71909(12) 0.56459(10) 0.33215(10) 0.0148(2) Uani 1 1 d . .
C2 C 0.73115(13) 0.68797(10) 0.33765(10) 0.0159(3) Uani 1 1 d . .
H2A H 0.6890 0.7133 0.4157 0.019 Uiso 1 1 calc R U
H2B H 0.8335 0.7068 0.3113 0.019 Uiso 1 1 calc R U
C3 C 0.64577(13) 0.73919(10) 0.25934(10) 0.0152(3) Uani 1 1 d . .
H3 H 0.7125 0.7492 0.1817 0.018 Uiso 1 1 calc R U
C4 C 0.74065(13) 0.50244(10) 0.43856(10) 0.0172(3) Uani 1 1 d . .
H4A H 0.7977 0.5443 0.4757 0.021 Uiso 1 1 calc R U
H4B H 0.6465 0.4881 0.4934 0.021 Uiso 1 1 calc R U
C5 C 0.83747(13) 0.50370(10) 0.23535(10) 0.0150(2) Uani 1 1 d . .
H5 H 0.7887 0.4542 0.1974 0.018 Uiso 1 1 calc R U
C6 C 0.56395(12) 0.85005(10) 0.29781(10) 0.0145(2) Uani 1 1 d . .
C7 C 0.67437(12) 0.93546(10) 0.29035(10) 0.0145(2) Uani 1 1 d . .
C8 C 0.76612(13) 0.96333(11) 0.18507(10) 0.0192(3) Uani 1 1 d . .
H8 H 0.7627 0.9259 0.1202 0.023 Uiso 1 1 calc R U
C9 C 0.86211(14) 1.04464(11) 0.17361(11) 0.0211(3) Uani 1 1 d . .
H9 H 0.9241 1.0628 0.1013 0.025 Uiso 1 1 calc R U
C10 C 0.86776(13) 1.09973(11) 0.26781(11) 0.0209(3) Uani 1 1 d . .
H10 H 0.9323 1.1566 0.2601 0.025 Uiso 1 1 calc R U
C11 C 0.77896(13) 1.07140(11) 0.37304(11) 0.0200(3) Uani 1 1 d . .
H11 H 0.7839 1.1081 0.4379 0.024 Uiso 1 1 calc R U
C12 C 0.68241(13) 0.98952(10) 0.38452(10) 0.0168(3) Uani 1 1 d . .
H12 H 0.6218 0.9706 0.4571 0.020 Uiso 1 1 calc R U
C13 C 0.46254(13) 0.89239(10) 0.22619(10) 0.0154(2) Uani 1 1 d . .
C14 C 0.47047(13) 0.85386(11) 0.12025(10) 0.0184(3) Uani 1 1 d . .
H14 H 0.5429 0.7984 0.0879 0.022 Uiso 1 1 calc R U
C15 C 0.37317(14) 0.89594(11) 0.06129(11) 0.0229(3) Uani 1 1 d . .
H15 H 0.3799 0.8694 -0.0113 0.027 Uiso 1 1 calc R U
C16 C 0.26654(14) 0.97627(11) 0.10787(11) 0.0238(3) Uani 1 1 d . .
H16 H 0.1987 1.0036 0.0683 0.029 Uiso 1 1 calc R U
C17 C 0.25916(14) 1.01661(11) 0.21235(12) 0.0230(3) Uani 1 1 d . .
H17 H 0.1869 1.0724 0.2442 0.028 Uiso 1 1 calc R U
C18 C 0.35685(13) 0.97578(10) 0.27043(11) 0.0192(3) Uani 1 1 d . .
H18 H 0.3521 1.0048 0.3415 0.023 Uiso 1 1 calc R U
C19 C 0.52333(13) 0.47109(10) 0.27636(10) 0.0169(3) Uani 1 1 d . .
C20 C 0.46335(16) 0.48394(12) 0.18601(12) 0.0271(3) Uani 1 1 d . .
H20 H 0.4552 0.5547 0.1510 0.033 Uiso 1 1 calc R U
C21 C 0.41518(19) 0.39322(13) 0.14676(13) 0.0372(4) Uani 1 1 d . .
H21 H 0.3747 0.4027 0.0846 0.045 Uiso 1 1 calc R U
C22 C 0.42506(16) 0.28989(12) 0.19625(13) 0.0327(4) Uani 1 1 d . .
H22 H 0.3922 0.2284 0.1685 0.039 Uiso 1 1 calc R U
C23 C 0.48352(15) 0.27715(12) 0.28685(14) 0.0315(3) Uani 1 1 d . .
H23 H 0.4915 0.2061 0.3213 0.038 Uiso 1 1 calc R U
C24 C 0.53061(15) 0.36652(11) 0.32817(13) 0.0258(3) Uani 1 1 d . .
H24 H 0.5680 0.3568 0.3920 0.031 Uiso 1 1 calc R U
C25 C 0.88742(13) 0.33223(10) 0.46362(10) 0.0148(2) Uani 1 1 d . .
C26 C 0.81013(13) 0.31334(10) 0.57655(10) 0.0173(3) Uani 1 1 d . .
H26 H 0.7207 0.3540 0.6075 0.021 Uiso 1 1 calc R U
C27 C 0.86392(13) 0.23549(11) 0.64303(11) 0.0191(3) Uani 1 1 d . .
H27 H 0.8108 0.2226 0.7195 0.023 Uiso 1 1 calc R U
C28 C 0.99489(14) 0.17592(11) 0.59905(11) 0.0205(3) Uani 1 1 d . .
H28 H 1.0298 0.1206 0.6441 0.025 Uiso 1 1 calc R U
C29 C 1.07395(14) 0.19838(11) 0.48857(11) 0.0210(3) Uani 1 1 d . .
H29 H 1.1652 0.1597 0.4590 0.025 Uiso 1 1 calc R U
C30 C 1.02219(13) 0.27624(10) 0.42039(10) 0.0177(3) Uani 1 1 d . .
H30 H 1.0779 0.2913 0.3450 0.021 Uiso 1 1 calc R U
C31 C 0.93560(13) 0.57322(10) 0.14640(10) 0.0166(3) Uani 1 1 d . .
C32 C 1.07225(14) 0.59602(11) 0.15310(11) 0.0211(3) Uani 1 1 d . .
H32 H 1.1041 0.5701 0.2168 0.025 Uiso 1 1 calc R U
C33 C 1.16193(15) 0.65660(12) 0.06665(12) 0.0272(3) Uani 1 1 d . .
H33 H 1.2555 0.6711 0.0712 0.033 Uiso 1 1 calc R U
C34 C 1.11647(16) 0.69588(11) -0.02580(12) 0.0276(3) Uani 1 1 d . .
H34 H 1.1784 0.7373 -0.0846 0.033 Uiso 1 1 calc R U
C35 C 0.98005(16) 0.67454(11) -0.03240(11) 0.0260(3) Uani 1 1 d . .
H35 H 0.9477 0.7024 -0.0953 0.031 Uiso 1 1 calc R U
C36 C 0.89049(14) 0.61262(11) 0.05264(10) 0.0203(3) Uani 1 1 d . .
H36 H 0.7978 0.5970 0.0469 0.024 Uiso 1 1 calc R U
N1 N 0.56731(11) 0.56224(8) 0.32401(8) 0.0155(2) Uani 1 1 d . .
N2 N 0.81982(10) 0.39956(8) 0.39438(8) 0.0158(2) Uani 1 1 d . .
O1 O 0.54211(9) 0.66096(7) 0.25674(8) 0.0199(2) Uani 1 1 d . .
O2 O 0.92557(9) 0.43706(7) 0.29342(7) 0.01768(19) Uani 1 1 d . .
O3 O 0.48154(9) 0.83857(7) 0.41315(7) 0.01721(19) Uani 1 1 d . .
H3A H 0.4136 0.7977 0.4178 0.026 Uiso 1 1 calc R U

loop_
_atom_site_aniso_label
_atom_site_aniso_U_11
_atom_site_aniso_U_22
_atom_site_aniso_U_33
_atom_site_aniso_U_23
_atom_site_aniso_U_13
_atom_site_aniso_U_12
C1 0.0153(6) 0.0137(6) 0.0154(6) -0.0010(5) -0.0045(5) 0.0004(5)
C2 0.0168(6) 0.0135(6) 0.0178(6) -0.0033(5) -0.0053(5) 0.0013(5)
C3 0.0153(6) 0.0134(6) 0.0172(6) -0.0017(5) -0.0046(5) -0.0016(5)
C4 0.0183(6) 0.0166(6) 0.0159(6) -0.0017(5) -0.0045(5) 0.0036(5)
C5 0.0163(6) 0.0134(6) 0.0156(6) -0.0013(5) -0.0052(5) 0.0018(5)
C6 0.0160(6) 0.0137(6) 0.0124(6) -0.0008(5) -0.0018(4) 0.0000(5)
C7 0.0149(6) 0.0102(6) 0.0187(6) 0.0000(5) -0.0063(5) 0.0023(5)
C8 0.0223(6) 0.0192(7) 0.0168(6) -0.0011(5) -0.0060(5) -0.0027(5)
C9 0.0212(6) 0.0206(7) 0.0206(6) 0.0043(5) -0.0043(5) -0.0040(5)
C10 0.0172(6) 0.0166(7) 0.0309(7) 0.0005(5) -0.0099(5) -0.0029(5)
C11 0.0183(6) 0.0194(7) 0.0241(7) -0.0073(5) -0.0085(5) 0.0016(5)
C12 0.0145(6) 0.0171(6) 0.0180(6) -0.0025(5) -0.0039(5) 0.0026(5)
C13 0.0149(6) 0.0125(6) 0.0188(6) 0.0020(5) -0.0046(5) -0.0037(5)
C14 0.0189(6) 0.0171(6) 0.0187(6) 0.0006(5) -0.0046(5) -0.0018(5)
C15 0.0255(7) 0.0261(7) 0.0189(6) 0.0035(5) -0.0085(5) -0.0069(6)
C16 0.0200(6) 0.0258(7) 0.0284(7) 0.0084(6) -0.0123(5) -0.0041(6)
C17 0.0189(6) 0.0183(7) 0.0306(7) 0.0027(5) -0.0066(5) 0.0014(5)
C18 0.0195(6) 0.0157(6) 0.0225(6) -0.0011(5) -0.0061(5) -0.0009(5)
C19 0.0141(6) 0.0149(6) 0.0198(6) -0.0029(5) -0.0012(5) -0.0008(5)
C20 0.0398(8) 0.0197(7) 0.0261(7) 0.0015(6) -0.0150(6) -0.0076(6)
C21 0.0542(10) 0.0311(9) 0.0342(8) -0.0035(7) -0.0217(8) -0.0143(7)
C22 0.0331(8) 0.0218(8) 0.0441(9) -0.0108(6) -0.0081(7) -0.0096(6)
C23 0.0246(7) 0.0149(7) 0.0554(10) 0.0025(6) -0.0118(7) -0.0038(6)
C24 0.0235(7) 0.0185(7) 0.0380(8) 0.0056(6) -0.0132(6) -0.0043(5)
C25 0.0166(6) 0.0115(6) 0.0185(6) -0.0005(5) -0.0075(5) -0.0030(5)
C26 0.0168(6) 0.0158(6) 0.0199(6) -0.0012(5) -0.0056(5) -0.0016(5)
C27 0.0215(6) 0.0181(7) 0.0194(6) 0.0016(5) -0.0078(5) -0.0057(5)
C28 0.0232(6) 0.0171(7) 0.0258(7) 0.0029(5) -0.0145(5) -0.0019(5)
C29 0.0174(6) 0.0197(7) 0.0276(7) -0.0036(5) -0.0096(5) 0.0020(5)
C30 0.0169(6) 0.0186(7) 0.0181(6) -0.0022(5) -0.0052(5) -0.0016(5)
C31 0.0203(6) 0.0116(6) 0.0154(6) -0.0036(5) -0.0013(5) 0.0021(5)
C32 0.0243(6) 0.0185(7) 0.0204(6) -0.0010(5) -0.0056(5) -0.0029(5)
C33 0.0272(7) 0.0215(7) 0.0303(7) -0.0016(6) -0.0021(6) -0.0066(6)
C34 0.0367(8) 0.0158(7) 0.0227(7) 0.0007(5) 0.0047(6) -0.0034(6)
C35 0.0399(8) 0.0175(7) 0.0162(6) -0.0002(5) -0.0032(6) 0.0075(6)
C36 0.0242(6) 0.0179(7) 0.0174(6) -0.0040(5) -0.0045(5) 0.0041(5)
N1 0.0172(5) 0.0106(5) 0.0188(5) 0.0022(4) -0.0059(4) 0.0005(4)
N2 0.0153(5) 0.0158(5) 0.0136(5) 0.0017(4) -0.0006(4) 0.0008(4)
O1 0.0232(5) 0.0109(4) 0.0307(5) 0.0039(4) -0.0161(4) -0.0024(4)
O2 0.0154(4) 0.0182(5) 0.0162(4) 0.0040(3) -0.0006(3) 0.0016(3)
O3 0.0168(4) 0.0180(5) 0.0148(4) -0.0007(3) -0.0007(3) -0.0022(3)

loop_
_atom_type_symbol
_atom_type_description
_atom_type_scat_dispersion_real
_atom_type_scat_dispersion_imag
_atom_type_scat_source
C C 0.0033 0.0016 'International Tables Vol C Tables 4.2.6.8 and 6.1.1.4'
H H 0.0000 0.0000 'International Tables Vol C Tables 4.2.6.8 and 6.1.1.4'
N N 0.0061 0.0033 'International Tables Vol C Tables 4.2.6.8 and 6.1.1.4'
O O 0.0106 0.0060 'International Tables Vol C Tables 4.2.6.8 and 6.1.1.4'

loop_
_geom_angle_atom_site_label_1
_geom_angle_atom_site_label_2
_geom_angle_atom_site_label_3
_geom_angle
N1 C1 C2 100.93(9)
N1 C1 C4 112.13(10)
C2 C1 C4 111.51(10)
N1 C1 C5 114.74(9)
C2 C1 C5 115.98(10)
C4 C1 C5 101.98(9)
C3 C2 C1 104.10(10)
C3 C2 H2A 110.9
C1 C2 H2A 110.9
C3 C2 H2B 110.9
C1 C2 H2B 110.9
H2A C2 H2B 109.0
O1 C3 C2 105.85(9)
O1 C3 C6 108.72(9)
C2 C3 C6 114.27(10)
O1 C3 H3 109.3
C2 C3 H3 109.3
C6 C3 H3 109.3
N2 C4 C1 103.08(9)
N2 C4 H4A 111.1
C1 C4 H4A 111.1
N2 C4 H4B 111.1
C1 C4 H4B 111.1
H4A C4 H4B 109.1
O2 C5 C31 107.85(9)
O2 C5 C1 104.46(9)
C31 C5 C1 117.89(10)
O2 C5 H5 108.8
C31 C5 H5 108.8
C1 C5 H5 108.8
O3 C6 C7 108.08(9)
O3 C6 C13 109.10(9)
C7 C6 C13 108.65(10)
O3 C6 C3 109.13(9)
C7 C6 C3 108.62(9)
C13 C6 C3 113.15(10)
C12 C7 C8 118.83(11)
C12 C7 C6 122.07(11)
C8 C7 C6 119.04(11)
C9 C8 C7 120.93(12)
C9 C8 H8 119.5
C7 C8 H8 119.5
C8 C9 C10 119.92(12)
C8 C9 H9 120.0
C10 C9 H9 120.0
C11 C10 C9 119.63(12)
C11 C10 H10 120.2
C9 C10 H10 120.2
C10 C11 C12 120.41(12)
C10 C11 H11 119.8
C12 C11 H11 119.8
C7 C12 C11 120.25(12)
C7 C12 H12 119.9
C11 C12 H12 119.9
C14 C13 C18 118.42(11)
C14 C13 C6 124.13(11)
C18 C13 C6 117.44(11)
C15 C14 C13 120.50(12)
C15 C14 H14 119.8
C13 C14 H14 119.8
C16 C15 C14 120.27(12)
C16 C15 H15 119.9
C14 C15 H15 119.9
C17 C16 C15 119.74(12)
C17 C16 H16 120.1
C15 C16 H16 120.1
C18 C17 C16 120.03(12)
C18 C17 H17 120.0
C16 C17 H17 120.0
C17 C18 C13 121.00(12)
C17 C18 H18 119.5
C13 C18 H18 119.5
C20 C19 C24 118.79(12)
C20 C19 N1 122.29(11)
C24 C19 N1 118.73(11)
C19 C20 C21 119.95(14)
C19 C20 H20 120.0
C21 C20 H20 120.0
C22 C21 C20 121.26(15)
C22 C21 H21 119.4
C20 C21 H21 119.4
C21 C22 C23 118.86(13)
C21 C22 H22 120.6
C23 C22 H22 120.6
C22 C23 C24 120.87(14)
C22 C23 H23 119.6
C24 C23 H23 119.6
C23 C24 C19 120.23(14)
C23 C24 H24 119.9
C19 C24 H24 119.9
C30 C25 C26 119.63(11)
C30 C25 N2 121.88(11)
C26 C25 N2 118.20(10)
C27 C26 C25 119.97(11)
C27 C26 H26 120.0
C25 C26 H26 120.0
C26 C27 C28 120.65(12)
C26 C27 H27 119.7
C28 C27 H27 119.7
C29 C28 C27 119.09(12)
C29 C28 H28 120.5
C27 C28 H28 120.5
C28 C29 C30 121.21(12)
C28 C29 H29 119.4
C30 C29 H29 119.4
C29 C30 C25 119.33(11)
C29 C30 H30 120.3
C25 C30 H30 120.3
C32 C31 C36 119.11(12)
C32 C31 C5 121.88(11)
C36 C31 C5 118.97(11)
C33 C32 C31 120.01(13)
C33 C32 H32 120.0
C31 C32 H32 120.0
C34 C33 C32 120.66(13)
C34 C33 H33 119.7
C32 C33 H33 119.7
C33 C34 C35 119.63(13)
C33 C34 H34 120.2
C35 C34 H34 120.2
C34 C35 C36 120.18(13)
C34 C35 H35 119.9
C36 C35 H35 119.9
C35 C36 C31 120.41(13)
C35 C36 H36 119.8
C31 C36 H36 119.8
C19 N1 O1 107.06(9)
C19 N1 C1 120.90(10)
O1 N1 C1 106.03(8)
C25 N2 O2 110.73(9)
C25 N2 C4 118.97(10)
O2 N2 C4 102.59(9)
C3 O1 N1 108.73(8)
C5 O2 N2 102.44(8)
C6 O3 H3A 109.5

loop_
_geom_bond_atom_site_label_1
_geom_bond_atom_site_label_2
_geom_bond_distance
C1 N1 1.4963(15)
C1 C2 1.5216(17)
C1 C4 1.5339(17)
C1 C5 1.5737(16)
C2 C3 1.5140(17)
C2 H2A 0.9900
C2 H2B 0.9900
C3 O1 1.4408(14)
C3 C6 1.5362(17)
C3 H3 1.0000
C4 N2 1.4620(16)
C4 H4A 0.9900
C4 H4B 0.9900
C5 O2 1.4345(14)
C5 C31 1.5030(17)
C5 H5 1.0000
C6 O3 1.4268(13)
C6 C7 1.5264(16)
C6 C13 1.5333(17)
C7 C12 1.3872(17)
C7 C8 1.3927(17)
C8 C9 1.3823(18)
C8 H8 0.9500
C9 C10 1.3868(19)
C9 H9 0.9500
C10 C11 1.3825(18)
C10 H10 0.9500
C11 C12 1.3913(18)
C11 H11 0.9500
C12 H12 0.9500
C13 C14 1.3903(17)
C13 C18 1.3972(17)
C14 C15 1.3902(18)
C14 H14 0.9500
C15 C16 1.384(2)
C15 H15 0.9500
C16 C17 1.383(2)
C16 H16 0.9500
C17 C18 1.3814(18)
C17 H17 0.9500
C18 H18 0.9500
C19 C20 1.3865(18)
C19 C24 1.3982(18)
C19 N1 1.4272(16)
C20 C21 1.390(2)
C20 H20 0.9500
C21 C22 1.376(2)
C21 H21 0.9500
C22 C23 1.380(2)
C22 H22 0.9500
C23 C24 1.383(2)
C23 H23 0.9500
C24 H24 0.9500
C25 C30 1.3962(17)
C25 C26 1.3992(17)
C25 N2 1.4048(15)
C26 C27 1.3829(17)
C26 H26 0.9500
C27 C28 1.3891(18)
C27 H27 0.9500
C28 C29 1.3863(18)
C28 H28 0.9500
C29 C30 1.3875(18)
C29 H29 0.9500
C30 H30 0.9500
C31 C32 1.3922(18)
C31 C36 1.3926(18)
C32 C33 1.3883(19)
C32 H32 0.9500
C33 C34 1.379(2)
C33 H33 0.9500
C34 C35 1.385(2)
C34 H34 0.9500
C35 C36 1.3869(19)
C35 H35 0.9500
C36 H36 0.9500
N1 O1 1.4655(13)
N2 O2 1.4488(12)
O3 H3A 0.8400
